data_1504446
loop_
_publ_author_name
'Chou, Bo-Hon'
'Yang, Li-Ming'
'Chang, Shwu-Fen'
'Hsu, Feng-Lin'
'Lo, Chia-Hsin'
'Liaw, Jia-Horng'
'Liu, Pan-Chun'
'Lin, Shwu-Jiuan'

_publ_section_title
;
 Microbial transformation of isosteviol lactone and evaluation of the
 transformation products on androgen response element.
;
_journal_issue 4
_journal_name_full 'Journal of natural products'
_journal_page_first 602
_journal_page_last 607
_journal_paper_doi 10.1021/np070585b
_journal_volume 71
_journal_year 2008
_chemical_formula_sum 'C20 H30 O4'
_chemical_formula_weight 334.44
_chemical_name_systematic
; 
 ? 
;
_space_group_IT_number 19
_symmetry_cell_setting orthorhombic
_symmetry_space_group_name_Hall 'P 2ac 2ab'
_symmetry_space_group_name_H-M 'P 21 21 21'
_atom_sites_solution_hydrogens geom
_atom_sites_solution_primary direct
_atom_sites_solution_secondary difmap
_audit_creation_method SHELXL-97
_cell_angle_alpha 90.00
_cell_angle_beta 90.00
_cell_angle_gamma 90.00
_cell_formula_units_Z 8
_cell_length_a 12.1841(2)
_cell_length_b 14.0401(2)
_cell_length_c 20.8894(4)
_cell_measurement_reflns_used 28247
_cell_measurement_temperature 295(2)
_cell_measurement_theta_max 27.5
_cell_measurement_theta_min 1
_cell_volume 3573.47(10)
_computing_cell_refinement 'HKL Denzo & Scalepack (Otwinowski & Minor)'
_computing_data_collection 'COLLECT (Nonius BV)'
_computing_data_reduction 'HKL Denzo & Scalepack (Otwinowski & Minor)'
_computing_molecular_graphics SHELXTL
_computing_publication_material SHELXTL
_computing_structure_refinement 'SHELXL-97 (Sheldrick, 1997)'
_computing_structure_solution 'SHELXS-97 (Sheldrick, 1990)'
_diffrn_ambient_temperature 295(2)
_diffrn_measured_fraction_theta_full 0.990
_diffrn_measured_fraction_theta_max 0.990
_diffrn_measurement_device_type 'Nonius KappaCCD'
_diffrn_measurement_method CCD
_diffrn_radiation_monochromator graphite
_diffrn_radiation_source 'fine-focus sealed tube'
_diffrn_radiation_type MoK\a
_diffrn_radiation_wavelength 0.71073
_diffrn_reflns_av_R_equivalents 0.0318
_diffrn_reflns_av_sigmaI/netI 0.0385
_diffrn_reflns_limit_h_max 15
_diffrn_reflns_limit_h_min -15
_diffrn_reflns_limit_k_max 18
_diffrn_reflns_limit_k_min -18
_diffrn_reflns_limit_l_max 26
_diffrn_reflns_limit_l_min -26
_diffrn_reflns_number 17426
_diffrn_reflns_theta_full 27.48
_diffrn_reflns_theta_max 27.48
_diffrn_reflns_theta_min 1.93
_exptl_absorpt_coefficient_mu 0.085
_exptl_absorpt_correction_T_max 0.992
_exptl_absorpt_correction_T_min 0.968
_exptl_absorpt_correction_type multi-scan
_exptl_absorpt_process_details
; 
multi-scan from symmetry-related measurements 
 Sortav (Blessing 1995) 
;
_exptl_crystal_density_diffrn 1.243
_exptl_crystal_density_method 'not measured'
_exptl_crystal_F_000 1456
_exptl_crystal_size_max 0.25
_exptl_crystal_size_mid 0.20
_exptl_crystal_size_min 0.15
_refine_diff_density_max 0.206
_refine_diff_density_min -0.196
_refine_diff_density_rms 0.064
_refine_ls_abs_structure_details 'Flack H D (1983), Acta Cryst. A39, 876-881'
_refine_ls_abs_structure_Flack -1.2(9)
_refine_ls_extinction_coef 0.041(3)
_refine_ls_extinction_expression Fc^*^=kFc[1+0.001xFc^2^\l^3^/sin(2\q)]^-1/4^
_refine_ls_extinction_method SHELXL
_refine_ls_goodness_of_fit_ref 1.037
_refine_ls_hydrogen_treatment mixed
_refine_ls_matrix_type full
_refine_ls_number_parameters 434
_refine_ls_number_reflns 7824
_refine_ls_number_restraints 0
_refine_ls_restrained_S_all 1.037
_refine_ls_R_factor_all 0.0567
_refine_ls_R_factor_gt 0.0447
_refine_ls_shift/su_max 0.000
_refine_ls_shift/su_mean 0.000
_refine_ls_structure_factor_coef Fsqd
_refine_ls_weighting_details 'calc w=1/[\s^2^(Fo^2^)+(0.0857P)^2^+0.1943P] where P=(Fo^2^+2Fc^2^)/3'
_refine_ls_weighting_scheme calc
_refine_ls_wR_factor_gt 0.1228
_refine_ls_wR_factor_ref 0.1343
_reflns_number_gt 6612
_reflns_number_total 7824
_reflns_threshold_expression >2sigma(I)
_cod_data_source_file np070585b-file001.cif
_cod_data_source_block ic12475
_cod_depositor_comments
;
The following automatic conversions were performed:

'_symmetry_cell_setting' value 'Orthorhombic' changed to
'orthorhombic' according to
/home/saulius/struct/CIF-dictionaries/cif_core.dic dictionary named
'cif_core.dic' version 2.4.1 from 2010-06-29.

Automatic conversion script
Id: cif_fix_values 1715 2011-07-08 13:25:40Z adriana 
;
_cod_original_sg_symbol_H-M P2(1)2(1)2(1)
_cod_database_code 1504446

loop_
_symmetry_equiv_pos_as_xyz
'x, y, z'
'-x+1/2, -y, z+1/2'
'-x, y+1/2, -z+1/2'
'x+1/2, -y+1/2, -z'

loop_
_atom_site_label
_atom_site_type_symbol
_atom_site_fract_x
_atom_site_fract_y
_atom_site_fract_z
_atom_site_U_iso_or_equiv
_atom_site_adp_type
_atom_site_occupancy
_atom_site_symmetry_multiplicity
_atom_site_calc_flag
_atom_site_refinement_flags
O1 O 0.71953(14) 0.51638(14) 0.08646(9) 0.0783(6) Uani 1 1 d .
H1C H 0.7817 0.5388 0.0857 0.117 Uiso 1 1 calc R
O2 O 0.78246(13) 0.44788(16) 0.17398(9) 0.0771(5) Uani 1 1 d .
O3 O 0.60223(14) 0.59029(14) 0.46420(9) 0.0814(6) Uani 1 1 d .
O4 O 0.44083(11) 0.52546(12) 0.46324(8) 0.0584(4) Uani 1 1 d .
C1 C 0.42270(16) 0.54555(14) 0.18487(10) 0.0489(4) Uani 1 1 d .
H1A H 0.3569 0.5067 0.1833 0.059 Uiso 1 1 calc R
H1B H 0.4014 0.6087 0.1991 0.059 Uiso 1 1 calc R
C2 C 0.47022(18) 0.55304(16) 0.11781(11) 0.0548(5) Uani 1 1 d .
H2A H 0.4141 0.5762 0.0888 0.066 Uiso 1 1 calc R
H2B H 0.5300 0.5987 0.1179 0.066 Uiso 1 1 calc R
C3 C 0.51208(18) 0.45768(15) 0.09432(10) 0.0514(5) Uani 1 1 d .
H3A H 0.5453 0.4662 0.0525 0.062 Uiso 1 1 calc R
H3B H 0.4503 0.4148 0.0893 0.062 Uiso 1 1 calc R
C4 C 0.59654(16) 0.41137(12) 0.13924(9) 0.0430(4) Uani 1 1 d .
C5 C 0.54592(15) 0.40602(11) 0.20769(9) 0.0381(4) Uani 1 1 d .
H5A H 0.4795 0.3676 0.2020 0.046 Uiso 1 1 calc R
C6 C 0.61188(16) 0.35136(12) 0.25794(9) 0.0444(4) Uani 1 1 d .
H6A H 0.6735 0.3897 0.2720 0.053 Uiso 1 1 calc R
H6B H 0.6405 0.2931 0.2393 0.053 Uiso 1 1 calc R
C7 C 0.53858(17) 0.32727(12) 0.31523(9) 0.0445(4) Uani 1 1 d .
H7A H 0.5810 0.2913 0.3462 0.053 Uiso 1 1 calc R
H7B H 0.4786 0.2872 0.3009 0.053 Uiso 1 1 calc R
C8 C 0.49139(14) 0.41601(11) 0.34789(8) 0.0380(4) Uani 1 1 d .
C9 C 0.43518(14) 0.47955(11) 0.29631(9) 0.0381(4) Uani 1 1 d .
H9A H 0.3726 0.4418 0.2813 0.046 Uiso 1 1 calc R
C10 C 0.50254(15) 0.50217(11) 0.23452(8) 0.0373(4) Uani 1 1 d .
C11 C 0.38375(17) 0.56684(14) 0.32787(11) 0.0499(5) Uani 1 1 d .
H11A H 0.3444 0.6034 0.2958 0.060 Uiso 1 1 calc R
H11B H 0.4414 0.6070 0.3451 0.060 Uiso 1 1 calc R
C12 C 0.30475(17) 0.53941(16) 0.38168(12) 0.0560(5) Uani 1 1 d .
H12A H 0.2815 0.5967 0.4038 0.067 Uiso 1 1 calc R
H12B H 0.2401 0.5100 0.3631 0.067 Uiso 1 1 calc R
C13 C 0.35480(15) 0.47161(15) 0.42967(10) 0.0499(5) Uani 1 1 d .
C14 C 0.40405(16) 0.38560(13) 0.39662(9) 0.0443(4) Uani 1 1 d .
H14A H 0.3466 0.3503 0.3749 0.053 Uiso 1 1 calc R
H14B H 0.4370 0.3440 0.4283 0.053 Uiso 1 1 calc R
C15 C 0.58057(15) 0.46552(14) 0.38801(9) 0.0449(4) Uani 1 1 d .
H15A H 0.6253 0.4166 0.4079 0.054 Uiso 1 1 calc R
H15B H 0.6277 0.5009 0.3591 0.054 Uiso 1 1 calc R
C16 C 0.54254(16) 0.53239(16) 0.43957(10) 0.0534(5) Uani 1 1 d .
C17 C 0.27467(19) 0.4463(2) 0.48267(12) 0.0676(6) Uani 1 1 d .
H17A H 0.3094 0.4036 0.5123 0.101 Uiso 1 1 calc R
H17B H 0.2112 0.4161 0.4645 0.101 Uiso 1 1 calc R
H17C H 0.2528 0.5033 0.5047 0.101 Uiso 1 1 calc R
C18 C 0.6205(2) 0.31024(15) 0.11352(11) 0.0607(6) Uani 1 1 d .
H18A H 0.6518 0.3147 0.0715 0.091 Uiso 1 1 calc R
H18B H 0.5534 0.2745 0.1116 0.091 Uiso 1 1 calc R
H18C H 0.6712 0.2787 0.1416 0.091 Uiso 1 1 calc R
C19 C 0.70903(17) 0.46063(14) 0.13685(10) 0.0478(4) Uani 1 1 d .
C20 C 0.59541(16) 0.57473(12) 0.24641(10) 0.0464(4) Uani 1 1 d .
H20A H 0.6341 0.5862 0.2071 0.070 Uiso 1 1 calc R
H20B H 0.6454 0.5497 0.2777 0.070 Uiso 1 1 calc R
H20C H 0.5646 0.6334 0.2618 0.070 Uiso 1 1 calc R
O5 O 0.77858(15) 0.69458(14) 0.43873(10) 0.0869(6) Uani 1 1 d .
H5B H 0.7289 0.6554 0.4416 0.130 Uiso 1 1 calc R
O6 O 0.84213(15) 0.58944(11) 0.36999(9) 0.0690(5) Uani 1 1 d .
O7 O 1.01547(12) 0.73059(11) 0.04602(7) 0.0561(4) Uani 1 1 d .
O8 O 0.89511(14) 0.61737(12) 0.04911(8) 0.0666(4) Uani 1 1 d .
C21 C 0.8934(2) 0.88743(13) 0.29572(12) 0.0576(5) Uani 1 1 d .
H21A H 0.9589 0.9267 0.2966 0.069 Uiso 1 1 calc R
H21B H 0.8416 0.9170 0.2666 0.069 Uiso 1 1 calc R
C22 C 0.8437(2) 0.88530(16) 0.36234(13) 0.0652(6) Uani 1 1 d .
H22A H 0.8302 0.9500 0.3766 0.078 Uiso 1 1 calc R
H22B H 0.7737 0.8523 0.3609 0.078 Uiso 1 1 calc R
C23 C 0.91852(19) 0.83582(16) 0.40951(11) 0.0592(5) Uani 1 1 d .
H23A H 0.8830 0.8342 0.4511 0.071 Uiso 1 1 calc R
H23B H 0.9856 0.8725 0.4138 0.071 Uiso 1 1 calc R
C24 C 0.94805(16) 0.73329(14) 0.38945(10) 0.0472(4) Uani 1 1 d .
C25 C 0.99618(14) 0.73670(12) 0.32076(9) 0.0400(4) Uani 1 1 d .
H25A H 1.0605 0.7781 0.3249 0.048 Uiso 1 1 calc R
C26 C 1.04333(15) 0.64309(13) 0.29458(9) 0.0422(4) Uani 1 1 d .
H26A H 1.0836 0.6103 0.3280 0.051 Uiso 1 1 calc R
H26B H 0.9841 0.6020 0.2805 0.051 Uiso 1 1 calc R
C27 C 1.11961(15) 0.66468(13) 0.23854(9) 0.0431(4) Uani 1 1 d .
H27A H 1.1509 0.6055 0.2230 0.052 Uiso 1 1 calc R
H27B H 1.1794 0.7045 0.2534 0.052 Uiso 1 1 calc R
C28 C 1.06098(14) 0.71498(12) 0.18332(9) 0.0376(4) Uani 1 1 d .
C29 C 0.99722(15) 0.80295(11) 0.20920(9) 0.0398(4) Uani 1 1 d .
H29A H 1.0544 0.8473 0.2233 0.048 Uiso 1 1 calc R
C30 C 0.92406(14) 0.78735(12) 0.26943(10) 0.0410(4) Uani 1 1 d .
C31 C 0.93989(18) 0.85400(14) 0.15345(11) 0.0545(5) Uani 1 1 d .
H31A H 0.8841 0.8125 0.1356 0.065 Uiso 1 1 calc R
H31B H 0.9038 0.9108 0.1694 0.065 Uiso 1 1 calc R
C32 C 1.0205(2) 0.88158(15) 0.10120(12) 0.0626(6) Uani 1 1 d .
H32A H 0.9800 0.9070 0.0650 0.075 Uiso 1 1 calc R
H32B H 1.0682 0.9315 0.1171 0.075 Uiso 1 1 calc R
C33 C 1.09033(18) 0.79861(15) 0.07864(10) 0.0537(5) Uani 1 1 d .
C34 C 1.14556(15) 0.74954(15) 0.13418(10) 0.0475(4) Uani 1 1 d .
H34A H 1.1961 0.7934 0.1546 0.057 Uiso 1 1 calc R
H34B H 1.1875 0.6956 0.1185 0.057 Uiso 1 1 calc R
C35 C 0.99023(16) 0.64214(12) 0.14685(9) 0.0421(4) Uani 1 1 d .
H35A H 1.0280 0.5814 0.1480 0.051 Uiso 1 1 calc R
H35B H 0.9220 0.6343 0.1702 0.051 Uiso 1 1 calc R
C36 C 0.96222(15) 0.66344(14) 0.07847(10) 0.0466(4) Uani 1 1 d .
C37 C 1.1700(2) 0.8281(2) 0.02634(12) 0.0753(8) Uani 1 1 d .
H37A H 1.1304 0.8589 -0.0076 0.113 Uiso 1 1 calc R
H37B H 1.2066 0.7728 0.0099 0.113 Uiso 1 1 calc R
H37C H 1.2232 0.8714 0.0437 0.113 Uiso 1 1 calc R
C38 C 1.03549(19) 0.6954(2) 0.43666(11) 0.0647(6) Uani 1 1 d .
H38A H 1.0052 0.6935 0.4791 0.097 Uiso 1 1 calc R
H38C H 1.0982 0.7368 0.4361 0.097 Uiso 1 1 calc R
H38D H 1.0573 0.6325 0.4241 0.097 Uiso 1 1 calc R
C39 C 0.85157(16) 0.66482(14) 0.39668(10) 0.0489(4) Uani 1 1 d .
C40 C 0.81655(15) 0.73436(14) 0.25496(11) 0.0492(5) Uani 1 1 d .
H40C H 0.7756 0.7690 0.2233 0.074 Uiso 1 1 calc R
H40D H 0.7739 0.7292 0.2934 0.074 Uiso 1 1 calc R
H40A H 0.8330 0.6718 0.2391 0.074 Uiso 1 1 calc R

loop_
_atom_site_aniso_label
_atom_site_aniso_U_11
_atom_site_aniso_U_22
_atom_site_aniso_U_33
_atom_site_aniso_U_23
_atom_site_aniso_U_13
_atom_site_aniso_U_12
O1 0.0581(9) 0.1024(13) 0.0743(12) 0.0451(10) -0.0117(8) -0.0250(9)
O2 0.0495(8) 0.1187(15) 0.0629(11) 0.0288(10) -0.0068(8) -0.0057(9)
O3 0.0622(9) 0.1083(14) 0.0736(11) -0.0420(10) 0.0162(9) -0.0374(10)
O4 0.0418(7) 0.0791(10) 0.0542(9) -0.0262(7) 0.0058(6) -0.0110(7)
C1 0.0450(10) 0.0471(9) 0.0547(11) 0.0063(8) -0.0114(9) 0.0054(8)
C2 0.0549(11) 0.0596(11) 0.0498(11) 0.0142(9) -0.0140(9) 0.0004(10)
C3 0.0569(11) 0.0576(10) 0.0397(10) 0.0042(8) -0.0093(9) -0.0119(10)
C4 0.0509(10) 0.0400(8) 0.0380(9) 0.0011(7) -0.0008(8) -0.0031(8)
C5 0.0436(9) 0.0335(7) 0.0373(9) 0.0001(6) -0.0021(7) -0.0018(7)
C6 0.0526(10) 0.0389(8) 0.0416(9) 0.0029(7) 0.0013(8) 0.0131(8)
C7 0.0538(10) 0.0369(8) 0.0429(10) 0.0043(7) 0.0018(8) 0.0083(8)
C8 0.0396(8) 0.0377(7) 0.0365(9) -0.0022(7) -0.0037(7) -0.0008(7)
C9 0.0353(8) 0.0355(7) 0.0436(9) -0.0026(7) -0.0041(7) 0.0002(7)
C10 0.0387(8) 0.0311(7) 0.0422(9) 0.0021(6) -0.0070(7) 0.0008(7)
C11 0.0473(10) 0.0433(9) 0.0590(12) -0.0041(8) -0.0008(9) 0.0099(8)
C12 0.0413(10) 0.0574(11) 0.0694(14) -0.0131(10) 0.0060(10) 0.0068(9)
C13 0.0359(9) 0.0638(11) 0.0501(11) -0.0115(9) 0.0012(8) -0.0076(8)
C14 0.0430(9) 0.0481(9) 0.0417(10) -0.0002(7) 0.0005(8) -0.0040(8)
C15 0.0363(9) 0.0577(10) 0.0407(10) -0.0049(8) -0.0023(7) 0.0004(8)
C16 0.0431(10) 0.0716(13) 0.0455(11) -0.0144(10) 0.0030(9) -0.0103(9)
C17 0.0502(11) 0.0943(17) 0.0585(14) -0.0141(12) 0.0112(10) -0.0094(12)
C18 0.0877(16) 0.0513(11) 0.0430(11) -0.0048(9) 0.0115(11) -0.0005(11)
C19 0.0492(10) 0.0529(10) 0.0412(10) 0.0057(8) 0.0019(8) 0.0016(9)
C20 0.0460(9) 0.0386(8) 0.0545(11) -0.0002(8) -0.0034(9) -0.0079(8)
O5 0.0706(10) 0.0913(12) 0.0988(15) -0.0416(11) 0.0394(11) -0.0311(10)
O6 0.0776(11) 0.0507(8) 0.0786(12) -0.0089(8) 0.0235(9) -0.0132(8)
O7 0.0593(8) 0.0688(8) 0.0403(7) 0.0102(6) -0.0090(7) -0.0252(7)
O8 0.0644(9) 0.0865(11) 0.0487(8) 0.0067(8) -0.0120(8) -0.0371(8)
C21 0.0623(12) 0.0374(9) 0.0730(14) -0.0064(9) 0.0024(11) 0.0062(9)
C22 0.0696(14) 0.0467(10) 0.0793(17) -0.0161(11) 0.0107(13) 0.0078(10)
C23 0.0616(12) 0.0607(11) 0.0553(13) -0.0209(10) 0.0046(10) -0.0116(10)
C24 0.0461(9) 0.0534(10) 0.0420(10) -0.0066(8) 0.0018(8) -0.0041(8)
C25 0.0374(8) 0.0412(8) 0.0415(9) -0.0024(7) -0.0051(8) -0.0030(7)
C26 0.0444(9) 0.0427(8) 0.0395(9) 0.0051(7) -0.0036(8) 0.0053(7)
C27 0.0400(9) 0.0475(9) 0.0419(10) 0.0042(7) -0.0059(7) 0.0069(8)
C28 0.0369(8) 0.0385(8) 0.0375(9) 0.0023(7) -0.0055(7) -0.0026(7)
C29 0.0400(8) 0.0332(7) 0.0462(10) 0.0027(7) -0.0089(8) -0.0036(7)
C30 0.0377(9) 0.0328(7) 0.0524(11) -0.0031(7) -0.0059(8) 0.0012(7)
C31 0.0572(11) 0.0437(9) 0.0626(13) 0.0144(9) -0.0105(10) 0.0046(9)
C32 0.0744(14) 0.0507(10) 0.0627(14) 0.0206(10) -0.0155(12) -0.0119(10)
C33 0.0548(11) 0.0588(11) 0.0474(11) 0.0110(9) -0.0075(9) -0.0252(10)
C34 0.0404(9) 0.0585(11) 0.0436(10) 0.0043(8) -0.0041(8) -0.0113(8)
C35 0.0479(9) 0.0393(8) 0.0391(9) 0.0014(7) -0.0011(8) -0.0071(8)
C36 0.0448(9) 0.0527(10) 0.0423(10) 0.0043(8) -0.0018(8) -0.0124(8)
C37 0.0733(15) 0.0979(18) 0.0547(14) 0.0233(13) -0.0036(12) -0.0402(15)
C38 0.0580(12) 0.0977(17) 0.0384(11) 0.0010(11) -0.0035(9) -0.0037(12)
C39 0.0480(10) 0.0534(10) 0.0452(11) -0.0032(9) 0.0031(8) -0.0010(9)
C40 0.0369(9) 0.0518(10) 0.0588(12) 0.0018(9) -0.0071(8) 0.0002(8)

loop_
_atom_type_symbol
_atom_type_description
_atom_type_scat_dispersion_real
_atom_type_scat_dispersion_imag
_atom_type_scat_source
C C 0.0033 0.0016 'International Tables Vol C Tables 4.2.6.8 and 6.1.1.4'
H H 0.0000 0.0000 'International Tables Vol C Tables 4.2.6.8 and 6.1.1.4'
O O 0.0106 0.0060 'International Tables Vol C Tables 4.2.6.8 and 6.1.1.4'

loop_
_geom_angle_atom_site_label_1
_geom_angle_atom_site_label_2
_geom_angle_atom_site_label_3
_geom_angle
C19 O1 H1C 109.5
C16 O4 C13 121.43(15)
C2 C1 C10 113.94(16)
C2 C1 H1A 108.8
C10 C1 H1A 108.8
C2 C1 H1B 108.8
C10 C1 H1B 108.8
H1A C1 H1B 107.7
C3 C2 C1 111.45(17)
C3 C2 H2A 109.3
C1 C2 H2A 109.3
C3 C2 H2B 109.3
C1 C2 H2B 109.3
H2A C2 H2B 108.0
C2 C3 C4 113.69(16)
C2 C3 H3A 108.8
C4 C3 H3A 108.8
C2 C3 H3B 108.8
C4 C3 H3B 108.8
H3A C3 H3B 107.7
C19 C4 C3 112.78(15)
C19 C4 C18 103.51(17)
C3 C4 C18 107.64(16)
C19 C4 C5 113.86(15)
C3 C4 C5 108.38(15)
C18 C4 C5 110.44(14)
C6 C5 C10 111.55(14)
C6 C5 C4 116.48(15)
C10 C5 C4 115.05(14)
C6 C5 H5A 104.0
C10 C5 H5A 104.0
C4 C5 H5A 104.0
C5 C6 C7 109.93(15)
C5 C6 H6A 109.7
C7 C6 H6A 109.7
C5 C6 H6B 109.7
C7 C6 H6B 109.7
H6A C6 H6B 108.2
C6 C7 C8 112.78(14)
C6 C7 H7A 109.0
C8 C7 H7A 109.0
C6 C7 H7B 109.0
C8 C7 H7B 109.0
H7A C7 H7B 107.8
C7 C8 C14 109.24(14)
C7 C8 C15 110.18(15)
C14 C8 C15 104.74(14)
C7 C8 C9 108.82(14)
C14 C8 C9 108.28(14)
C15 C8 C9 115.38(14)
C11 C9 C8 109.98(15)
C11 C9 C10 114.16(14)
C8 C9 C10 117.20(14)
C11 C9 H9A 104.7
C8 C9 H9A 104.7
C10 C9 H9A 104.7
C20 C10 C1 108.02(14)
C20 C10 C5 112.47(15)
C1 C10 C5 108.30(14)
C20 C10 C9 112.75(15)
C1 C10 C9 107.67(14)
C5 C10 C9 107.46(13)
C9 C11 C12 111.95(16)
C9 C11 H11A 109.2
C12 C11 H11A 109.2
C9 C11 H11B 109.2
C12 C11 H11B 109.2
H11A C11 H11B 107.9
C13 C12 C11 113.10(16)
C13 C12 H12A 109.0
C11 C12 H12A 109.0
C13 C12 H12B 109.0
C11 C12 H12B 109.0
H12A C12 H12B 107.8
O4 C13 C12 106.27(17)
O4 C13 C14 110.17(15)
C12 C13 C14 111.08(17)
O4 C13 C17 103.35(16)
C12 C13 C17 111.81(18)
C14 C13 C17 113.62(19)
C13 C14 C8 110.82(15)
C13 C14 H14A 109.5
C8 C14 H14A 109.5
C13 C14 H14B 109.5
C8 C14 H14B 109.5
H14A C14 H14B 108.1
C16 C15 C8 117.08(15)
C16 C15 H15A 108.0
C8 C15 H15A 108.0
C16 C15 H15B 108.0
C8 C15 H15B 108.0
H15A C15 H15B 107.3
O3 C16 O4 116.74(19)
O3 C16 C15 122.76(18)
O4 C16 C15 120.35(17)
C13 C17 H17A 109.5
C13 C17 H17B 109.5
H17A C17 H17B 109.5
C13 C17 H17C 109.5
H17A C17 H17C 109.5
H17B C17 H17C 109.5
C4 C18 H18A 109.5
C4 C18 H18B 109.5
H18A C18 H18B 109.5
C4 C18 H18C 109.5
H18A C18 H18C 109.5
H18B C18 H18C 109.5
O2 C19 O1 122.3(2)
O2 C19 C4 125.33(18)
O1 C19 C4 112.33(17)
C10 C20 H20A 109.5
C10 C20 H20B 109.5
H20A C20 H20B 109.5
C10 C20 H20C 109.5
H20A C20 H20C 109.5
H20B C20 H20C 109.5
C39 O5 H5B 109.5
C36 O7 C33 121.41(15)
C22 C21 C30 113.71(17)
C22 C21 H21A 108.8
C30 C21 H21A 108.8
C22 C21 H21B 108.8
C30 C21 H21B 108.8
H21A C21 H21B 107.7
C23 C22 C21 111.44(19)
C23 C22 H22A 109.3
C21 C22 H22A 109.3
C23 C22 H22B 109.3
C21 C22 H22B 109.3
H22A C22 H22B 108.0
C22 C23 C24 113.12(18)
C22 C23 H23A 109.0
C24 C23 H23A 109.0
C22 C23 H23B 109.0
C24 C23 H23B 109.0
H23A C23 H23B 107.8
C39 C24 C23 112.42(17)
C39 C24 C38 104.55(18)
C23 C24 C38 107.95(19)
C39 C24 C25 113.73(16)
C23 C24 C25 108.11(17)
C38 C24 C25 109.89(16)
C26 C25 C24 116.40(15)
C26 C25 C30 110.90(14)
C24 C25 C30 115.95(15)
C26 C25 H25A 103.9
C24 C25 H25A 103.9
C30 C25 H25A 103.9
C27 C26 C25 109.35(14)
C27 C26 H26A 109.8
C25 C26 H26A 109.8
C27 C26 H26B 109.8
C25 C26 H26B 109.8
H26A C26 H26B 108.3
C26 C27 C28 112.71(14)
C26 C27 H27A 109.1
C28 C27 H27A 109.1
C26 C27 H27B 109.1
C28 C27 H27B 109.1
H27A C27 H27B 107.8
C27 C28 C34 109.70(14)
C27 C28 C35 109.14(14)
C34 C28 C35 104.79(15)
C27 C28 C29 109.73(15)
C34 C28 C29 108.48(14)
C35 C28 C29 114.82(14)
C31 C29 C28 109.52(16)
C31 C29 C30 114.71(15)
C28 C29 C30 117.05(13)
C31 C29 H29A 104.7
C28 C29 H29A 104.7
C30 C29 H29A 104.7
C40 C30 C21 107.60(16)
C40 C30 C29 113.40(16)
C21 C30 C29 107.21(15)
C40 C30 C25 113.27(15)
C21 C30 C25 107.75(16)
C29 C30 C25 107.30(13)
C32 C31 C29 111.72(18)
C32 C31 H31A 109.3
C29 C31 H31A 109.3
C32 C31 H31B 109.3
C29 C31 H31B 109.3
H31A C31 H31B 107.9
C33 C32 C31 112.97(16)
C33 C32 H32A 109.0
C31 C32 H32A 109.0
C33 C32 H32B 109.0
C31 C32 H32B 109.0
H32A C32 H32B 107.8
O7 C33 C34 109.46(15)
O7 C33 C32 106.94(17)
C34 C33 C32 111.23(19)
O7 C33 C37 103.75(17)
C34 C33 C37 113.15(19)
C32 C33 C37 111.84(19)
C33 C34 C28 111.08(15)
C33 C34 H34A 109.4
C28 C34 H34A 109.4
C33 C34 H34B 109.4
C28 C34 H34B 109.4
H34A C34 H34B 108.0
C36 C35 C28 117.81(15)
C36 C35 H35A 107.9
C28 C35 H35A 107.9
C36 C35 H35B 107.9
C28 C35 H35B 107.9
H35A C35 H35B 107.2
O8 C36 O7 116.76(17)
O8 C36 C35 122.04(17)
O7 C36 C35 121.07(16)
C33 C37 H37A 109.5
C33 C37 H37B 109.5
H37A C37 H37B 109.5
C33 C37 H37C 109.5
H37A C37 H37C 109.5
H37B C37 H37C 109.5
C24 C38 H38A 109.5
C24 C38 H38C 109.5
H38A C38 H38C 109.5
C24 C38 H38D 109.5
H38A C38 H38D 109.5
H38C C38 H38D 109.5
O6 C39 O5 121.60(19)
O6 C39 C24 125.62(19)
O5 C39 C24 112.71(17)
C30 C40 H40C 109.5
C30 C40 H40D 109.5
H40C C40 H40D 109.5
C30 C40 H40A 109.5
H40C C40 H40A 109.5
H40D C40 H40A 109.5

loop_
_geom_bond_atom_site_label_1
_geom_bond_atom_site_label_2
_geom_bond_distance
O1 C19 1.318(3)
O1 H1C 0.8200
O2 C19 1.198(3)
O3 C16 1.206(2)
O4 C16 1.338(2)
O4 C13 1.470(2)
C1 C2 1.519(3)
C1 C10 1.547(2)
C1 H1A 0.9700
C1 H1B 0.9700
C2 C3 1.514(3)
C2 H2A 0.9700
C2 H2B 0.9700
C3 C4 1.537(3)
C3 H3A 0.9700
C3 H3B 0.9700
C4 C19 1.536(3)
C4 C18 1.546(3)
C4 C5 1.559(3)
C5 C6 1.529(2)
C5 C10 1.554(2)
C5 H5A 0.9800
C6 C7 1.531(3)
C6 H6A 0.9700
C6 H6B 0.9700
C7 C8 1.532(2)
C7 H7A 0.9700
C7 H7B 0.9700
C8 C14 1.533(3)
C8 C15 1.538(2)
C8 C9 1.558(2)
C9 C11 1.526(2)
C9 C10 1.562(3)
C9 H9A 0.9800
C10 C20 1.543(2)
C11 C12 1.529(3)
C11 H11A 0.9700
C11 H11B 0.9700
C12 C13 1.511(3)
C12 H12A 0.9700
C12 H12B 0.9700
C13 C14 1.515(3)
C13 C17 1.518(3)
C14 H14A 0.9700
C14 H14B 0.9700
C15 C16 1.502(3)
C15 H15A 0.9700
C15 H15B 0.9700
C17 H17A 0.9600
C17 H17B 0.9600
C17 H17C 0.9600
C18 H18A 0.9600
C18 H18B 0.9600
C18 H18C 0.9600
C20 H20A 0.9600
C20 H20B 0.9600
C20 H20C 0.9600
O5 C39 1.318(3)
O5 H5B 0.8200
O6 C39 1.202(3)
O7 C36 1.330(2)
O7 C33 1.486(2)
O8 C36 1.210(2)
C21 C22 1.518(3)
C21 C30 1.554(2)
C21 H21A 0.9700
C21 H21B 0.9700
C22 C23 1.512(4)
C22 H22A 0.9700
C22 H22B 0.9700
C23 C24 1.542(3)
C23 H23A 0.9700
C23 H23B 0.9700
C24 C39 1.526(3)
C24 C38 1.546(3)
C24 C25 1.551(3)
C25 C26 1.535(2)
C25 C30 1.558(2)
C25 H25A 0.9800
C26 C27 1.525(3)
C26 H26A 0.9700
C26 H26B 0.9700
C27 C28 1.530(2)
C27 H27A 0.9700
C27 H27B 0.9700
C28 C34 1.533(3)
C28 C35 1.539(2)
C28 C29 1.556(2)
C29 C31 1.536(3)
C29 C30 1.557(3)
C29 H29A 0.9800
C30 C40 1.537(2)
C31 C32 1.518(3)
C31 H31A 0.9700
C31 H31B 0.9700
C32 C33 1.518(4)
C32 H32A 0.9700
C32 H32B 0.9700
C33 C34 1.508(3)
C33 C37 1.519(3)
C34 H34A 0.9700
C34 H34B 0.9700
C35 C36 1.499(3)
C35 H35A 0.9700
C35 H35B 0.9700
C37 H37A 0.9600
C37 H37B 0.9600
C37 H37C 0.9600
C38 H38A 0.9600
C38 H38C 0.9600
C38 H38D 0.9600
C40 H40C 0.9600
C40 H40D 0.9600
C40 H40A 0.9600

loop_
_cod_related_entry_id
_cod_related_entry_database
_cod_related_entry_code
1 ChemSpider 24694215
